data_1552278
loop_
_publ_author_name
'Wang, Jin'
'Wang, Ting'
'Fang, Yan'
'Lu, Yanli'
'Li, Xue'

_publ_section_title
;
 Tin thiocarbonohydrazone complexes: synthesis, crystal structures and
 biological evaluation
;
_journal_name_full 'Toxicology Research'
_journal_paper_doi 10.1039/C9TX00109C
_journal_year 2019
_chemical_formula_moiety 'C17 H22 N8 O2 S Sn, 0.5(C H3 O)'
_chemical_formula_sum 'C17.5 H22 N8 O2.5 S Sn'
_chemical_formula_weight 535.18
_space_group_crystal_system monoclinic
_space_group_IT_number 15
_space_group_name_Hall '-C 2yc'
_space_group_name_H-M_alt 'C 1 2/c 1'
_symmetry_space_group_name_Hall '-C 2yc'
_symmetry_space_group_name_H-M 'C 1 2/c 1'
_atom_sites_solution_hydrogens geom
_atom_sites_solution_primary dual
_audit_creation_date 2018-07-04
_audit_creation_method
;
Olex2 1.2
(compiled 2018.05.29 svn.r3508 for OlexSys, GUI svn.r5506)
;
_audit_update_record
;
2019-03-20 deposited with the CCDC.    2019-08-29 downloaded from the CCDC.
;
_cell_angle_alpha 90
_cell_angle_beta 111.8870(10)
_cell_angle_gamma 90
_cell_formula_units_Z 8
_cell_length_a 41.6903(15)
_cell_length_b 7.0301(2)
_cell_length_c 16.5254(6)
_cell_measurement_reflns_used 6386
_cell_measurement_temperature 296(2)
_cell_measurement_theta_max 28.00
_cell_measurement_theta_min 2.94
_cell_volume 4494.3(3)
_computing_cell_refinement 'SAINT V8.18C (?, 2016)'
_computing_data_reduction 'SAINT V8.18C (?, 2016)'
_computing_molecular_graphics 'Olex2 (Dolomanov et al., 2009)'
_computing_publication_material 'Olex2 (Dolomanov et al., 2009)'
_computing_structure_refinement 'ShelXL (Sheldrick, 2015)'
_computing_structure_solution 'ShelXT (Sheldrick, 2015)'
_diffrn_ambient_temperature 296.15
_diffrn_measured_fraction_theta_full 0.999
_diffrn_measured_fraction_theta_max 0.976
_diffrn_measurement_device_type 'Bruker APEX-II CCD'
_diffrn_measurement_method '\f and \w scans'
_diffrn_radiation_monochromator graphite
_diffrn_radiation_type MoK\a
_diffrn_radiation_wavelength 0.71073
_diffrn_reflns_av_R_equivalents 0.0199
_diffrn_reflns_av_unetI/netI 0.0247
_diffrn_reflns_Laue_measured_fraction_full 0.999
_diffrn_reflns_Laue_measured_fraction_max 0.976
_diffrn_reflns_limit_h_max 53
_diffrn_reflns_limit_h_min -52
_diffrn_reflns_limit_k_max 9
_diffrn_reflns_limit_k_min -9
_diffrn_reflns_limit_l_max 22
_diffrn_reflns_limit_l_min -19
_diffrn_reflns_number 13775
_diffrn_reflns_point_group_measured_fraction_full 0.999
_diffrn_reflns_point_group_measured_fraction_max 0.976
_diffrn_reflns_theta_full 25.242
_diffrn_reflns_theta_max 28.278
_diffrn_reflns_theta_min 1.053
_diffrn_standards_number 0
_exptl_absorpt_coefficient_mu 1.263
_exptl_absorpt_correction_T_max 0.7457
_exptl_absorpt_correction_T_min 0.6560
_exptl_absorpt_correction_type multi-scan
_exptl_absorpt_process_details
;
SADABS-2008/1 (Bruker,2008) was used for absorption correction.
wR2(int) was 0.0520 before and 0.0321 after correction.
The Ratio of minimum to maximum transmission is 0.8797.
The \l/2 correction factor is 0.0015.
;
_exptl_crystal_colour 'clear light yellow'
_exptl_crystal_colour_lustre clear
_exptl_crystal_colour_modifier light
_exptl_crystal_colour_primary yellow
_exptl_crystal_density_diffrn 1.582
_exptl_crystal_description block
_exptl_crystal_F_000 2152
_exptl_crystal_size_max 0.27
_exptl_crystal_size_mid 0.23
_exptl_crystal_size_min 0.21
_refine_diff_density_max 0.513
_refine_diff_density_min -0.307
_refine_diff_density_rms 0.061
_refine_ls_extinction_method none
_refine_ls_goodness_of_fit_ref 1.034
_refine_ls_hydrogen_treatment constr
_refine_ls_matrix_type full
_refine_ls_number_parameters 282
_refine_ls_number_reflns 5448
_refine_ls_number_restraints 18
_refine_ls_restrained_S_all 1.045
_refine_ls_R_factor_all 0.0331
_refine_ls_R_factor_gt 0.0252
_refine_ls_shift/su_max 0.003
_refine_ls_shift/su_mean 0.000
_refine_ls_structure_factor_coef Fsqd
_refine_ls_weighting_details 'w=1/[\s^2^(Fo^2^)+(0.0286P)^2^+3.8603P] where P=(Fo^2^+2Fc^2^)/3'
_refine_ls_weighting_scheme calc
_refine_ls_wR_factor_gt 0.0592
_refine_ls_wR_factor_ref 0.0654
_reflns_Friedel_coverage 0.000
_reflns_number_gt 4621
_reflns_number_total 5448
_reflns_threshold_expression 'I > 2\s(I)'
_cod_data_source_file c9tx00109c2.cif
_cod_data_source_block a
_cod_original_formula_sum 'C17.50 H22 N8 O2.50 S Sn'
_cod_database_code 1552278
_shelx_shelxl_version_number 2014/7
_shelx_space_group_comment
;
The symmetry employed for this shelxl refinement is uniquely defined
by the following loop, which should always be used as a source of
symmetry information in preference to the above space-group names.
They are only intended as comments.
;
_olex2_refinement_description
;
1. Fixed Uiso
 At 1.2 times of:
  All C(H) groups, All N(H) groups
 At 1.5 times of:
  All C(H,H,H) groups
2. Restrained distances
 O3-C18_$1
 1.42 with sigma of 0.02
 O3-C18
 1.42 with sigma of 0.02
3. Rigid bond restraints
 O3, C18
 with sigma for 1-2 distances of 0.01 and sigma for 1-3 distances of 0.01
4. Uiso/Uaniso restraints and constraints
Uanis(C18) \\sim Ueq, Uanis(O3) \\sim Ueq: with sigma of 0.01 and sigma for
terminal atoms of 0.2
5. Others
 Fixed Sof: C18(0.5) H18A(0.5) H18B(0.5) H18C(0.5)
6.a Aromatic/amide H refined with riding coordinates:
 N5(H5), C1(H1), C2(H2), C3(H3), C11(H11), C12(H12), C13(H13)
6.b Idealised Me refined as rotating group:
 C6(H6A,H6B,H6C), C9(H9A,H9B,H9C), C14(H14A,H14B,H14C), C15(H15A,H15B,H15C),
 C17(H17A,H17B,H17C), C18(H18A,H18B,H18C)
;
_olex2_submission_special_instructions 'No special instructions were received'

loop_
_space_group_symop_operation_xyz
'x, y, z'
'-x, y, -z+1/2'
'x+1/2, y+1/2, z'
'-x+1/2, y+1/2, -z+1/2'
'-x, -y, -z'
'x, -y, z-1/2'
'-x+1/2, -y+1/2, -z'
'x+1/2, -y+1/2, z-1/2'

loop_
_atom_site_label
_atom_site_type_symbol
_atom_site_fract_x
_atom_site_fract_y
_atom_site_fract_z
_atom_site_U_iso_or_equiv
_atom_site_adp_type
_atom_site_occupancy
_atom_site_site_symmetry_order
_atom_site_calc_flag
_atom_site_refinement_flags_posn
_atom_site_refinement_flags_adp
_atom_site_refinement_flags_occupancy
Sn1 Sn 0.60650(2) 0.23134(2) 0.40106(2) 0.03492(6) Uani 1 1 d . . .
S1 S 0.66515(2) 0.21588(9) 0.52154(4) 0.04304(14) Uani 1 1 d . . .
O1 O 0.54645(5) 0.3791(3) 0.39231(14) 0.0735(6) Uani 1 1 d . . .
O2 O 0.59541(4) 0.3944(2) 0.50435(10) 0.0473(4) Uani 1 1 d . . .
N1 N 0.57331(5) 0.1229(3) 0.24520(12) 0.0451(5) Uani 1 1 d . . .
N2 N 0.54028(6) -0.0572(4) 0.08675(14) 0.0654(6) Uani 1 1 d . . .
N3 N 0.64058(4) 0.0556(3) 0.34001(11) 0.0357(4) Uani 1 1 d . . .
N4 N 0.67525(5) 0.0284(3) 0.38599(12) 0.0397(4) Uani 1 1 d . . .
N5 N 0.72123(5) 0.0671(3) 0.50876(12) 0.0434(4) Uani 1 1 d . . .
H5 H 0.7332 0.0174 0.4815 0.052 Uiso 1 1 calc R . .
N6 N 0.73700(5) 0.1151(3) 0.59492(12) 0.0429(4) Uani 1 1 d . . .
N7 N 0.81822(5) 0.1084(3) 0.76683(14) 0.0530(5) Uani 1 1 d . . .
N8 N 0.77579(7) 0.1799(4) 0.86075(16) 0.0710(7) Uani 1 1 d . . .
C1 C 0.53995(6) 0.1501(4) 0.19873(16) 0.0527(6) Uani 1 1 d . . .
H1 H 0.5272 0.2304 0.2200 0.063 Uiso 1 1 calc R . .
C2 C 0.52395(7) 0.0615(5) 0.11957(17) 0.0599(7) Uani 1 1 d . . .
H2 H 0.5007 0.0866 0.0881 0.072 Uiso 1 1 calc R . .
C3 C 0.57378(7) -0.0834(4) 0.13336(15) 0.0547(6) Uani 1 1 d . . .
H3 H 0.5862 -0.1657 0.1119 0.066 Uiso 1 1 calc R . .
C4 C 0.59095(6) 0.0067(3) 0.21239(13) 0.0394(5) Uani 1 1 d . . .
C5 C 0.62825(6) -0.0189(3) 0.26254(14) 0.0384(5) Uani 1 1 d . . .
C6 C 0.64981(7) -0.1262(4) 0.22344(16) 0.0546(7) Uani 1 1 d . . .
H6A H 0.6738 -0.1076 0.2583 0.082 Uiso 1 1 calc GR . .
H6B H 0.6451 -0.0809 0.1653 0.082 Uiso 1 1 calc GR . .
H6C H 0.6444 -0.2593 0.2216 0.082 Uiso 1 1 calc GR . .
C7 C 0.68666(5) 0.0976(3) 0.46589(14) 0.0366(5) Uani 1 1 d . . .
C8 C 0.76869(6) 0.0654(3) 0.63322(14) 0.0398(5) Uani 1 1 d . . .
C9 C 0.78988(6) -0.0380(4) 0.59223(16) 0.0509(6) Uani 1 1 d . . .
H9A H 0.7827 -0.1686 0.5833 0.076 Uiso 1 1 calc GR . .
H9B H 0.8138 -0.0317 0.6298 0.076 Uiso 1 1 calc GR . .
H9C H 0.7868 0.0195 0.5371 0.076 Uiso 1 1 calc GR . .
C10 C 0.78387(6) 0.1100(3) 0.72774(15) 0.0419(5) Uani 1 1 d . . .
C11 C 0.76314(7) 0.1435(4) 0.77566(18) 0.0610(7) Uani 1 1 d . . .
H11 H 0.7393 0.1403 0.7467 0.073 Uiso 1 1 calc R . .
C12 C 0.81017(8) 0.1842(4) 0.89790(19) 0.0628(8) Uani 1 1 d . . .
H12 H 0.8204 0.2137 0.9569 0.075 Uiso 1 1 calc R . .
C13 C 0.83081(7) 0.1470(4) 0.85241(18) 0.0614(7) Uani 1 1 d . . .
H13 H 0.8547 0.1484 0.8820 0.074 Uiso 1 1 calc R . .
C14 C 0.58438(7) -0.0217(4) 0.42765(18) 0.0561(7) Uani 1 1 d . . .
H14A H 0.5604 -0.0003 0.4170 0.084 Uiso 1 1 calc GR . .
H14B H 0.5963 -0.0572 0.4875 0.084 Uiso 1 1 calc GR . .
H14C H 0.5865 -0.1220 0.3905 0.084 Uiso 1 1 calc GR . .
C15 C 0.60959(7) 0.4846(4) 0.33497(17) 0.0523(6) Uani 1 1 d . . .
H15A H 0.6222 0.4604 0.2979 0.078 Uiso 1 1 calc GR . .
H15B H 0.6213 0.5809 0.3768 0.078 Uiso 1 1 calc GR . .
H15C H 0.5867 0.5274 0.3003 0.078 Uiso 1 1 calc GR . .
C16 C 0.56369(7) 0.4355(4) 0.46687(19) 0.0523(6) Uani 1 1 d . . .
C17 C 0.54782(9) 0.5562(5) 0.5175(2) 0.0880(11) Uani 1 1 d . . .
H17A H 0.5303 0.6362 0.4780 0.132 Uiso 1 1 calc GR . .
H17B H 0.5654 0.6339 0.5584 0.132 Uiso 1 1 calc GR . .
H17C H 0.5377 0.4755 0.5484 0.132 Uiso 1 1 calc GR . .
O3 O 0.5000 0.7104(10) 0.2500 0.192(3) Uani 1 2 d DS TU P
C18 C 0.5131(2) 0.6125(13) 0.2009(6) 0.116(3) Uani 0.5 1 d D U .
H18A H 0.5098 0.6823 0.1484 0.174 Uiso 0.5 1 calc GR . .
H18B H 0.5016 0.4918 0.1862 0.174 Uiso 0.5 1 calc GR . .
H18C H 0.5373 0.5925 0.2324 0.174 Uiso 0.5 1 calc GR . .

loop_
_atom_site_aniso_label
_atom_site_aniso_U_11
_atom_site_aniso_U_22
_atom_site_aniso_U_33
_atom_site_aniso_U_23
_atom_site_aniso_U_13
_atom_site_aniso_U_12
Sn1 0.03387(9) 0.03995(9) 0.03346(9) -0.00204(6) 0.01548(6) 0.00248(6)
S1 0.0377(3) 0.0578(4) 0.0331(3) -0.0064(2) 0.0127(2) 0.0059(2)
O1 0.0523(12) 0.0955(17) 0.0657(13) 0.0059(12) 0.0140(10) 0.0058(11)
O2 0.0453(10) 0.0561(10) 0.0455(9) -0.0077(8) 0.0226(8) 0.0046(8)
N1 0.0384(11) 0.0556(12) 0.0407(11) -0.0056(9) 0.0142(9) 0.0022(9)
N2 0.0563(14) 0.0928(18) 0.0378(12) -0.0112(12) 0.0068(11) -0.0040(13)
N3 0.0355(10) 0.0407(10) 0.0318(9) -0.0005(7) 0.0137(8) 0.0047(7)
N4 0.0363(10) 0.0465(11) 0.0360(10) -0.0019(8) 0.0130(8) 0.0072(8)
N5 0.0337(10) 0.0541(12) 0.0405(10) -0.0023(9) 0.0116(8) 0.0079(8)
N6 0.0383(10) 0.0455(11) 0.0395(10) -0.0005(8) 0.0083(8) 0.0040(8)
N7 0.0428(12) 0.0594(13) 0.0484(12) 0.0056(10) 0.0072(10) 0.0001(10)
N8 0.0741(18) 0.0795(17) 0.0556(15) -0.0144(13) 0.0197(13) 0.0172(14)
C1 0.0394(13) 0.0686(17) 0.0483(14) -0.0008(13) 0.0144(11) 0.0047(12)
C2 0.0415(14) 0.088(2) 0.0426(14) 0.0045(14) 0.0073(11) -0.0020(14)
C3 0.0587(16) 0.0669(17) 0.0365(13) -0.0095(12) 0.0153(12) 0.0028(13)
C4 0.0443(13) 0.0459(12) 0.0295(10) -0.0003(9) 0.0156(9) -0.0005(10)
C5 0.0447(12) 0.0416(12) 0.0322(11) -0.0006(9) 0.0182(10) 0.0054(9)
C6 0.0575(16) 0.0677(17) 0.0413(13) -0.0075(12) 0.0215(12) 0.0177(13)
C7 0.0379(12) 0.0362(11) 0.0376(11) 0.0043(9) 0.0163(9) 0.0039(9)
C8 0.0371(12) 0.0361(11) 0.0430(12) 0.0033(9) 0.0114(10) 0.0009(9)
C9 0.0422(13) 0.0602(15) 0.0501(14) 0.0018(12) 0.0169(11) 0.0092(11)
C10 0.0403(12) 0.0347(11) 0.0445(12) 0.0018(9) 0.0088(10) 0.0048(9)
C11 0.0505(16) 0.0729(19) 0.0528(16) -0.0118(14) 0.0114(13) 0.0132(14)
C12 0.078(2) 0.0527(16) 0.0457(15) -0.0040(12) 0.0093(15) 0.0055(15)
C13 0.0521(16) 0.0633(17) 0.0518(16) 0.0052(13) -0.0004(13) -0.0026(13)
C14 0.0673(18) 0.0516(15) 0.0602(16) -0.0083(12) 0.0364(14) -0.0135(13)
C15 0.0564(16) 0.0460(14) 0.0587(15) 0.0102(12) 0.0264(13) 0.0063(11)
C16 0.0528(16) 0.0521(15) 0.0641(17) 0.0041(13) 0.0357(14) 0.0067(12)
C17 0.092(2) 0.078(2) 0.128(3) 0.000(2) 0.080(2) 0.0240(19)
O3 0.244(7) 0.146(5) 0.186(6) 0.000 0.079(5) 0.000
C18 0.089(6) 0.119(8) 0.148(9) 0.025(6) 0.053(6) -0.008(5)

loop_
_atom_type_symbol
_atom_type_description
_atom_type_scat_dispersion_real
_atom_type_scat_dispersion_imag
_atom_type_scat_source
C C 0.0033 0.0016 'International Tables Vol C Tables 4.2.6.8 and 6.1.1.4'
H H 0.0000 0.0000 'International Tables Vol C Tables 4.2.6.8 and 6.1.1.4'
N N 0.0061 0.0033 'International Tables Vol C Tables 4.2.6.8 and 6.1.1.4'
O O 0.0106 0.0060 'International Tables Vol C Tables 4.2.6.8 and 6.1.1.4'
S S 0.1246 0.1234 'International Tables Vol C Tables 4.2.6.8 and 6.1.1.4'
Sn Sn -0.6537 1.4246 'International Tables Vol C Tables 4.2.6.8 and 6.1.1.4'

loop_
_geom_angle_atom_site_label_1
_geom_angle_atom_site_label_2
_geom_angle_atom_site_label_3
_geom_angle
_geom_angle_site_symmetry_3
S1 Sn1 N1 142.17(4) .
O2 Sn1 S1 80.49(4) .
O2 Sn1 N1 137.32(6) .
O2 Sn1 N3 156.29(6) .
N3 Sn1 S1 75.79(4) .
N3 Sn1 N1 66.39(6) .
C14 Sn1 S1 99.73(8) .
C14 Sn1 O2 92.42(8) .
C14 Sn1 N1 81.05(9) .
C14 Sn1 N3 91.54(8) .
C15 Sn1 S1 102.50(7) .
C15 Sn1 O2 91.84(8) .
C15 Sn1 N1 81.05(9) .
C15 Sn1 N3 93.28(8) .
C15 Sn1 C14 157.76(11) .
C7 S1 Sn1 98.31(8) .
C16 O2 Sn1 102.60(15) .
C1 N1 Sn1 126.82(16) .
C1 N1 C4 117.9(2) .
C4 N1 Sn1 114.74(14) .
C2 N2 C3 116.2(2) .
N4 N3 Sn1 120.72(12) .
C5 N3 Sn1 123.31(14) .
C5 N3 N4 115.97(17) .
C7 N4 N3 114.55(17) .
C7 N5 N6 120.36(18) .
C8 N6 N5 116.92(19) .
C10 N7 C13 115.9(2) .
C11 N8 C12 115.2(3) .
N1 C1 C2 121.1(2) .
N2 C2 C1 122.5(3) .
N2 C3 C4 122.9(2) .
N1 C4 C3 119.4(2) .
N1 C4 C5 117.98(19) .
C3 C4 C5 122.6(2) .
N3 C5 C4 116.85(18) .
N3 C5 C6 123.3(2) .
C4 C5 C6 119.8(2) .
N4 C7 S1 130.44(17) .
N4 C7 N5 112.26(19) .
N5 C7 S1 117.31(16) .
N6 C8 C9 125.9(2) .
N6 C8 C10 114.7(2) .
C10 C8 C9 119.3(2) .
N7 C10 C8 117.9(2) .
N7 C10 C11 120.5(2) .
C11 C10 C8 121.5(2) .
N8 C11 C10 123.3(3) .
N8 C12 C13 122.2(3) .
N7 C13 C12 122.8(3) .
O1 C16 O2 121.8(2) .
O1 C16 C17 121.4(3) .
O2 C16 C17 116.8(3) .
C18 O3 C18 117.5(10) 2_655

loop_
_geom_bond_atom_site_label_1
_geom_bond_atom_site_label_2
_geom_bond_distance
_geom_bond_site_symmetry_2
Sn1 S1 2.5149(6) .
Sn1 O2 2.2427(15) .
Sn1 N1 2.5440(19) .
Sn1 N3 2.3733(16) .
Sn1 C14 2.124(2) .
Sn1 C15 2.118(2) .
S1 C7 1.720(2) .
O1 C16 1.238(3) .
O2 C16 1.267(3) .
N1 C1 1.328(3) .
N1 C4 1.342(3) .
N2 C2 1.315(4) .
N2 C3 1.333(3) .
N3 N4 1.372(2) .
N3 C5 1.299(3) .
N4 C7 1.318(3) .
N5 N6 1.370(3) .
N5 C7 1.365(3) .
N6 C8 1.283(3) .
N7 C10 1.334(3) .
N7 C13 1.340(3) .
N8 C11 1.330(3) .
N8 C12 1.333(4) .
C1 C2 1.376(4) .
C3 C4 1.386(3) .
C4 C5 1.475(3) .
C5 C6 1.492(3) .
C8 C9 1.488(3) .
C8 C10 1.484(3) .
C10 C11 1.393(4) .
C12 C13 1.362(4) .
C16 C17 1.507(4) .
O3 C18 1.327(8) .
O3 C18 1.327(8) 2_655
